data_7220400
loop_
_publ_author_name
'Hossain, Sazzat'
'Gupta, Sandeep K.'
'Murugavel, Ramaswamy'

_publ_section_title
;
 2,6-Dimethylphenol derived H-phosphonate and \a-hydroxyphosphonate:
 facile synthesis, crystal chemistry, supramolecular association and metal
 complexation
;
_journal_issue 23
_journal_name_full CrystEngComm
_journal_page_first 4355
_journal_paper_doi 10.1039/C5CE00675A
_journal_volume 17
_journal_year 2015
_chemical_formula_moiety 'C32 H42 Cu N2 O9 P2, H2 O'
_chemical_formula_sum 'C32 H44 Cu N2 O10 P2'
_chemical_formula_weight 742.17
_chemical_name_systematic
;
 ?
;
_space_group_crystal_system monoclinic
_space_group_IT_number 14
_space_group_name_Hall '-P 2yn'
_space_group_name_H-M_alt 'P 1 21/n 1'
_symmetry_space_group_name_Hall '-P 2yn'
_symmetry_space_group_name_H-M 'P 1 21/n 1'
_atom_sites_solution_hydrogens mixed
_audit_creation_method SHELXL-2012
_audit_update_record
;
2015-04-03 deposited with the CCDC.
2015-04-27 downloaded from the CCDC.
;
_cell_angle_alpha 90
_cell_angle_beta 112.875(4)
_cell_angle_gamma 90
_cell_formula_units_Z 8
_cell_length_a 16.269(4)
_cell_length_b 24.011(6)
_cell_length_c 18.920(5)
_cell_measurement_reflns_used 12918
_cell_measurement_temperature 150(2)
_cell_measurement_theta_max 31.5
_cell_measurement_theta_min 2.9
_cell_volume 6810(3)
_computing_cell_refinement 'CrystalClear-SM Expert 2.0 r4'
_computing_data_collection 'CrystalClear-SM Expert 2.0 r4 (Rigaku, 2009)'
_computing_data_reduction 'CrystalClear-SM Expert 2.0 r4'
_computing_molecular_graphics 'CrystalStructure 4.0 (Rigaku, 2010)'
_computing_publication_material 'CrystalStructure 4.0'
_computing_structure_refinement 'SHELXL-2012 (Sheldrick, 2012)'
_computing_structure_solution 'SHELXS97 (Sheldrick, 2008)'
_diffrn_ambient_temperature 150(2)
_diffrn_detector_area_resol_mean 28.5714
_diffrn_measured_fraction_theta_full 0.980
_diffrn_measured_fraction_theta_max 0.979
_diffrn_measurement_device_type 'Rigaku Saturn724'
_diffrn_measurement_method 'profile data from \w-scans'
_diffrn_radiation_type MoK\a
_diffrn_radiation_wavelength 0.71075
_diffrn_reflns_av_R_equivalents 0.0398
_diffrn_reflns_av_unetI/netI 0.0588
_diffrn_reflns_laue_measured_fraction_full 0.980
_diffrn_reflns_laue_measured_fraction_max 0.979
_diffrn_reflns_limit_h_max 10
_diffrn_reflns_limit_h_min -19
_diffrn_reflns_limit_k_max 17
_diffrn_reflns_limit_k_min -29
_diffrn_reflns_limit_l_max 22
_diffrn_reflns_limit_l_min -22
_diffrn_reflns_number 26387
_diffrn_reflns_point_group_measured_fraction_full 0.980
_diffrn_reflns_point_group_measured_fraction_max 0.979
_diffrn_reflns_theta_full 25.242
_diffrn_reflns_theta_max 25.500
_diffrn_reflns_theta_min 2.847
_diffrn_source 'Sealed Tube'
_exptl_absorpt_coefficient_mu 0.794
_exptl_absorpt_correction_T_max 1.000
_exptl_absorpt_correction_T_min 0.771
_exptl_absorpt_correction_type multi-scan
_exptl_absorpt_process_details 'REQAB (Rigaku, 1998)'
_exptl_crystal_colour green
_exptl_crystal_density_diffrn 1.448
_exptl_crystal_description Needle
_exptl_crystal_F_000 3112
_exptl_crystal_size_max 0.280
_exptl_crystal_size_mid 0.050
_exptl_crystal_size_min 0.040
_refine_diff_density_max 1.922
_refine_diff_density_min -0.560
_refine_diff_density_rms 0.091
_refine_ls_extinction_method none
_refine_ls_goodness_of_fit_ref 1.161
_refine_ls_hydrogen_treatment mixed
_refine_ls_matrix_type full
_refine_ls_number_parameters 881
_refine_ls_number_reflns 12393
_refine_ls_number_restraints 2
_refine_ls_restrained_S_all 1.161
_refine_ls_R_factor_all 0.0872
_refine_ls_R_factor_gt 0.0755
_refine_ls_shift/su_max 0.001
_refine_ls_shift/su_mean 0.000
_refine_ls_structure_factor_coef Fsqd
_refine_ls_weighting_details
;
 w=1/[\s^2^(Fo^2^)+(0.0519P)^2^+18.3059P]
 where P=(Fo^2^+2Fc^2^)/3
;
_refine_ls_weighting_scheme calc
_refine_ls_wR_factor_gt 0.1572
_refine_ls_wR_factor_ref 0.1646
_reflns_Friedel_coverage 0.000
_reflns_number_gt 10748
_reflns_number_total 12393
_reflns_threshold_expression 'I > 2\s(I)'
_cod_data_source_file c5ce00675a2.cif
_cod_data_source_block ALP-HYDRO-PHOS-Cu
_cod_depositor_comments
;
The following automatic conversions were performed:

'_exptl_absorpt_correction_type' value 'Multi-scan' changed to
'multi-scan' according to
/usr/data/users/saulius/crontab/automatic-downloads/rss-feeds/RSC/lib/dictionaries/cif_core.dic
dictionary named 'cif_core.dic' version 2.4.2 from 2011-04-26.

Automatic conversion script
Id: cif_fix_values 3271 2015-04-21 07:52:19Z andrius 

 Adding full bibliography for 7220395--7220401.cif.
;
_cod_database_code 7220400
_shelx_space_group_comment
;
The symmetry employed for this shelxl refinement is uniquely defined
by the following loop, which should always be used as a source of
symmetry information in preference to the above space-group names.
They are only intended as comments.
;
_shelx_estimated_absorpt_t_min 0.857
_shelx_estimated_absorpt_t_max 0.857
_shelxl_version_number 2012-9

loop_
_space_group_symop_operation_xyz
'x, y, z'
'-x+1/2, y+1/2, -z+1/2'
'-x, -y, -z'
'x-1/2, -y-1/2, z-1/2'

loop_
_atom_site_label
_atom_site_type_symbol
_atom_site_fract_x
_atom_site_fract_y
_atom_site_fract_z
_atom_site_U_iso_or_equiv
_atom_site_adp_type
_atom_site_occupancy
_atom_site_site_symmetry_order
_atom_site_calc_flag
_atom_site_refinement_flags_posn
_atom_site_refinement_flags_adp
C1 C 0.9903(3) 0.56922(18) 0.5433(2) 0.0161(9) Uani 1 1 d . .
C2 C 0.9861(3) 0.54509(19) 0.6086(2) 0.0187(9) Uani 1 1 d . .
C3 C 1.0662(3) 0.5339(2) 0.6700(3) 0.0257(11) Uani 1 1 d . .
H3 H 1.0649 0.5178 0.7154 0.031 Uiso 1 1 calc R U
C4 C 1.1469(3) 0.5457(2) 0.6662(3) 0.0284(11) Uani 1 1 d . .
H4 H 1.2008 0.5390 0.7092 0.034 Uiso 1 1 calc R U
C5 C 1.1489(3) 0.5676(2) 0.5989(3) 0.0271(11) Uani 1 1 d . .
H5 H 1.2049 0.5747 0.5959 0.033 Uiso 1 1 calc R U
C6 C 1.0714(3) 0.57940(19) 0.5360(3) 0.0202(10) Uani 1 1 d . .
C7 C 0.8981(3) 0.5316(2) 0.6132(3) 0.0243(10) Uani 1 1 d . .
H7A H 0.9065 0.5022 0.6512 0.037 Uiso 1 1 calc R U
H7B H 0.8560 0.5189 0.5629 0.037 Uiso 1 1 calc R U
H7C H 0.8743 0.5650 0.6283 0.037 Uiso 1 1 calc R U
C8 C 1.0726(3) 0.5989(2) 0.4616(3) 0.0280(11) Uani 1 1 d . .
H8A H 1.0230 0.5818 0.4192 0.042 Uiso 1 1 calc R U
H8B H 1.1292 0.5883 0.4584 0.042 Uiso 1 1 calc R U
H8C H 1.0663 0.6395 0.4584 0.042 Uiso 1 1 calc R U
C9 C 0.7652(3) 0.62566(19) 0.3795(2) 0.0162(9) Uani 1 1 d . .
C10 C 0.7199(3) 0.5703(2) 0.3781(3) 0.0214(10) Uani 1 1 d . .
H10A H 0.7628 0.5400 0.3854 0.032 Uiso 1 1 calc R U
H10B H 0.6698 0.5657 0.3285 0.032 Uiso 1 1 calc R U
H10C H 0.6977 0.5693 0.4194 0.032 Uiso 1 1 calc R U
C11 C 0.7959(3) 0.6293(2) 0.3127(2) 0.0254(11) Uani 1 1 d . .
H11A H 0.8209 0.6664 0.3120 0.038 Uiso 1 1 calc R U
H11B H 0.7448 0.6230 0.2643 0.038 Uiso 1 1 calc R U
H11C H 0.8415 0.6010 0.3190 0.038 Uiso 1 1 calc R U
C12 C 0.9424(3) 0.92806(19) 0.4805(3) 0.0211(10) Uani 1 1 d . .
C13 C 1.0226(3) 0.9187(2) 0.5422(3) 0.0268(11) Uani 1 1 d . .
C14 C 1.0269(4) 0.9331(2) 0.6144(3) 0.0343(12) Uani 1 1 d . .
H14 H 1.0807 0.9268 0.6577 0.041 Uiso 1 1 calc R U
C15 C 0.9545(4) 0.9564(2) 0.6248(3) 0.0414(14) Uani 1 1 d . .
H15 H 0.9586 0.9654 0.6750 0.050 Uiso 1 1 calc R U
C16 C 0.8770(4) 0.9667(2) 0.5626(3) 0.0350(13) Uani 1 1 d . .
H16 H 0.8279 0.9830 0.5702 0.042 Uiso 1 1 calc R U
C17 C 0.8691(3) 0.9535(2) 0.4882(3) 0.0257(11) Uani 1 1 d . .
C18 C 1.1025(3) 0.8947(2) 0.5302(3) 0.0351(13) Uani 1 1 d . .
H18A H 1.0859 0.8593 0.5026 0.053 Uiso 1 1 calc R U
H18B H 1.1513 0.8886 0.5801 0.053 Uiso 1 1 calc R U
H18C H 1.1220 0.9209 0.5001 0.053 Uiso 1 1 calc R U
C19 C 0.7863(3) 0.9670(2) 0.4188(3) 0.0382(13) Uani 1 1 d . .
H19A H 0.8030 0.9855 0.3802 0.057 Uiso 1 1 calc R U
H19B H 0.7479 0.9918 0.4338 0.057 Uiso 1 1 calc R U
H19C H 0.7540 0.9326 0.3973 0.057 Uiso 1 1 calc R U
C20 C 0.9374(3) 0.8613(2) 0.2876(3) 0.0220(10) Uani 1 1 d . .
C21 C 1.0372(3) 0.8740(2) 0.3156(3) 0.0339(13) Uani 1 1 d . .
H21A H 1.0487 0.9117 0.3372 0.051 Uiso 1 1 calc R U
H21B H 1.0561 0.8715 0.2725 0.051 Uiso 1 1 calc R U
H21C H 1.0708 0.8470 0.3552 0.051 Uiso 1 1 calc R U
C22 C 0.8829(3) 0.9047(2) 0.2302(3) 0.0321(12) Uani 1 1 d . .
H22A H 0.8195 0.8952 0.2122 0.048 Uiso 1 1 calc R U
H22B H 0.9011 0.9055 0.1865 0.048 Uiso 1 1 calc R U
H22C H 0.8930 0.9413 0.2549 0.048 Uiso 1 1 calc R U
C23 C 0.4552(3) 0.91972(19) 0.4715(3) 0.0218(10) Uani 1 1 d . .
C24 C 0.5305(3) 0.9386(2) 0.4603(3) 0.0253(10) Uani 1 1 d . .
C25 C 0.5192(4) 0.9505(2) 0.3847(3) 0.0332(12) Uani 1 1 d . .
H25 H 0.5687 0.9632 0.3744 0.040 Uiso 1 1 calc R U
C26 C 0.4373(4) 0.9442(2) 0.3247(3) 0.0408(14) Uani 1 1 d . .
H26 H 0.4311 0.9524 0.2738 0.049 Uiso 1 1 calc R U
C27 C 0.3653(4) 0.9261(2) 0.3385(3) 0.0367(13) Uani 1 1 d . .
H27 H 0.3093 0.9223 0.2968 0.044 Uiso 1 1 calc R U
C28 C 0.3723(3) 0.9131(2) 0.4123(3) 0.0257(11) Uani 1 1 d . .
C29 C 0.6192(3) 0.9473(2) 0.5253(3) 0.0319(12) Uani 1 1 d . .
H29A H 0.6097 0.9602 0.5707 0.048 Uiso 1 1 calc R U
H29B H 0.6534 0.9753 0.5105 0.048 Uiso 1 1 calc R U
H29C H 0.6523 0.9121 0.5371 0.048 Uiso 1 1 calc R U
C30 C 0.2921(3) 0.8952(2) 0.4278(3) 0.0344(13) Uani 1 1 d . .
H30A H 0.3029 0.8582 0.4515 0.052 Uiso 1 1 calc R U
H30B H 0.2396 0.8939 0.3794 0.052 Uiso 1 1 calc R U
H30C H 0.2817 0.9219 0.4626 0.052 Uiso 1 1 calc R U
C31 C 0.4549(3) 0.8566(2) 0.6650(3) 0.0230(10) Uani 1 1 d . .
C32 C 0.5118(3) 0.8981(2) 0.7245(3) 0.0307(12) Uani 1 1 d . .
H32A H 0.5742 0.8859 0.7446 0.046 Uiso 1 1 calc R U
H32B H 0.4910 0.9002 0.7666 0.046 Uiso 1 1 calc R U
H32C H 0.5069 0.9348 0.7007 0.046 Uiso 1 1 calc R U
C33 C 0.3563(3) 0.8710(3) 0.6360(3) 0.0396(14) Uani 1 1 d . .
H33A H 0.3464 0.9078 0.6119 0.059 Uiso 1 1 calc R U
H33B H 0.3372 0.8713 0.6792 0.059 Uiso 1 1 calc R U
H33C H 0.3218 0.8431 0.5983 0.059 Uiso 1 1 calc R U
C34 C 0.4080(3) 0.56820(18) 0.4087(3) 0.0162(9) Uani 1 1 d . .
C35 C 0.4117(3) 0.54208(19) 0.3444(3) 0.0190(9) Uani 1 1 d . .
C36 C 0.3311(3) 0.5335(2) 0.2818(3) 0.0241(10) Uani 1 1 d . .
H36 H 0.3318 0.5164 0.2368 0.029 Uiso 1 1 calc R U
C37 C 0.2510(3) 0.5492(2) 0.2843(3) 0.0263(11) Uani 1 1 d . .
H37 H 0.1973 0.5450 0.2403 0.032 Uiso 1 1 calc R U
C38 C 0.2492(3) 0.5713(2) 0.3514(3) 0.0279(11) Uani 1 1 d . .
H38 H 0.1935 0.5808 0.3534 0.033 Uiso 1 1 calc R U
C39 C 0.3275(3) 0.58003(19) 0.4159(3) 0.0209(10) Uani 1 1 d . .
C40 C 0.4990(3) 0.5237(2) 0.3431(3) 0.0281(11) Uani 1 1 d . .
H40A H 0.5297 0.5558 0.3327 0.042 Uiso 1 1 calc R U
H40B H 0.4884 0.4957 0.3029 0.042 Uiso 1 1 calc R U
H40C H 0.5360 0.5076 0.3930 0.042 Uiso 1 1 calc R U
C41 C 0.3243(3) 0.5973(2) 0.4907(3) 0.0312(12) Uani 1 1 d . .
H41A H 0.2923 0.5691 0.5075 0.047 Uiso 1 1 calc R U
H41B H 0.2933 0.6331 0.4844 0.047 Uiso 1 1 calc R U
H41C H 0.3852 0.6011 0.5293 0.047 Uiso 1 1 calc R U
C42 C 0.6320(3) 0.62630(18) 0.5713(2) 0.0158(9) Uani 1 1 d . .
C43 C 0.6014(3) 0.6310(2) 0.6378(3) 0.0259(11) Uani 1 1 d . .
H43A H 0.5771 0.6684 0.6380 0.039 Uiso 1 1 calc R U
H43B H 0.6522 0.6247 0.6863 0.039 Uiso 1 1 calc R U
H43C H 0.5551 0.6031 0.6316 0.039 Uiso 1 1 calc R U
C44 C 0.6789(3) 0.57175(19) 0.5753(2) 0.0189(9) Uani 1 1 d . .
H44A H 0.6363 0.5411 0.5668 0.028 Uiso 1 1 calc R U
H44B H 0.7272 0.5677 0.6260 0.028 Uiso 1 1 calc R U
H44C H 0.7039 0.5708 0.5358 0.028 Uiso 1 1 calc R U
C45 C 1.1050(3) 0.7382(2) 0.5506(3) 0.0264(11) Uani 1 1 d . .
H45 H 1.0919 0.7274 0.4990 0.032 Uiso 1 1 calc R U
C46 C 1.1902(3) 0.7317(2) 0.6046(3) 0.0268(11) Uani 1 1 d . .
H46 H 1.2355 0.7163 0.5905 0.032 Uiso 1 1 calc R U
C47 C 1.2095(3) 0.7476(2) 0.6792(3) 0.0263(11) Uani 1 1 d . .
H47 H 1.2680 0.7429 0.7172 0.032 Uiso 1 1 calc R U
C48 C 1.1425(3) 0.7707(2) 0.6984(3) 0.0233(10) Uani 1 1 d . .
H48 H 1.1546 0.7823 0.7495 0.028 Uiso 1 1 calc R U
C49 C 1.0576(3) 0.77646(19) 0.6417(2) 0.0172(9) Uani 1 1 d . .
C50 C 0.9801(3) 0.79921(18) 0.6544(2) 0.0167(9) Uani 1 1 d . .
C51 C 0.9835(3) 0.8192(2) 0.7237(3) 0.0214(10) Uani 1 1 d . .
H51 H 1.0384 0.8195 0.7672 0.026 Uiso 1 1 calc R U
C52 C 0.9057(3) 0.83876(19) 0.7293(3) 0.0217(10) Uani 1 1 d . .
H52 H 0.9069 0.8527 0.7766 0.026 Uiso 1 1 calc R U
C53 C 0.8265(3) 0.8376(2) 0.6648(3) 0.0225(10) Uani 1 1 d . .
H53 H 0.7724 0.8504 0.6673 0.027 Uiso 1 1 calc R U
C54 C 0.8283(3) 0.81757(19) 0.5972(3) 0.0190(9) Uani 1 1 d . .
H54 H 0.7744 0.8173 0.5527 0.023 Uiso 1 1 calc R U
C55 C 0.5677(3) 0.8133(2) 0.3528(3) 0.0210(10) Uani 1 1 d . .
H55 H 0.6217 0.8129 0.3971 0.025 Uiso 1 1 calc R U
C56 C 0.5686(3) 0.83308(19) 0.2848(3) 0.0221(10) Uani 1 1 d . .
H56 H 0.6224 0.8463 0.2823 0.026 Uiso 1 1 calc R U
C57 C 0.4896(3) 0.83350(19) 0.2199(3) 0.0226(10) Uani 1 1 d . .
H57 H 0.4891 0.8465 0.1723 0.027 Uiso 1 1 calc R U
C58 C 0.4117(3) 0.81495(19) 0.2252(2) 0.0191(9) Uani 1 1 d . .
H58 H 0.3569 0.8156 0.1817 0.023 Uiso 1 1 calc R U
C59 C 0.4153(3) 0.79533(18) 0.2953(2) 0.0173(9) Uani 1 1 d . .
C60 C 0.3373(3) 0.77353(19) 0.3090(2) 0.0182(9) Uani 1 1 d . .
C61 C 0.2523(3) 0.7680(2) 0.2525(3) 0.0220(10) Uani 1 1 d . .
H61 H 0.2404 0.7791 0.2012 0.026 Uiso 1 1 calc R U
C62 C 0.1851(3) 0.7460(2) 0.2716(3) 0.0252(11) Uani 1 1 d . .
H62 H 0.1270 0.7406 0.2333 0.030 Uiso 1 1 calc R U
C63 C 0.2035(3) 0.7320(2) 0.3477(3) 0.0260(11) Uani 1 1 d . .
H63 H 0.1580 0.7180 0.3626 0.031 Uiso 1 1 calc R U
C64 C 0.2897(3) 0.7390(2) 0.4010(3) 0.0244(10) Uani 1 1 d . .
H64 H 0.3030 0.7294 0.4530 0.029 Uiso 1 1 calc R U
Cu1 Cu 0.91388(3) 0.76536(2) 0.49708(3) 0.01699(15) Uani 1 1 d . .
Cu2 Cu 0.48088(3) 0.76436(2) 0.45380(3) 0.01674(14) Uani 1 1 d . .
N1 N 1.0400(2) 0.75949(17) 0.5696(2) 0.0210(8) Uani 1 1 d . .
N2 N 0.9030(2) 0.79846(15) 0.59139(19) 0.0159(8) Uani 1 1 d . .
N3 N 0.4923(2) 0.79434(15) 0.3584(2) 0.0159(8) Uani 1 1 d . .
N4 N 0.3553(2) 0.75903(16) 0.3816(2) 0.0183(8) Uani 1 1 d . .
O1 O 0.91071(18) 0.58041(12) 0.48078(16) 0.0159(6) Uani 1 1 d . .
O2 O 0.91562(18) 0.68515(13) 0.45942(17) 0.0181(7) Uani 1 1 d . .
O3 O 0.82620(19) 0.64888(13) 0.53418(16) 0.0184(7) Uani 1 1 d . .
O4 O 0.70379(18) 0.67173(13) 0.37062(17) 0.0175(7) Uani 1 1 d D .
O5 O 0.93639(19) 0.91498(13) 0.40630(17) 0.0188(7) Uani 1 1 d . .
O6 O 0.95243(18) 0.80913(13) 0.42061(16) 0.0169(6) Uani 1 1 d . .
O7 O 0.80164(18) 0.85063(13) 0.34046(18) 0.0217(7) Uani 1 1 d . .
O8 O 0.9196(2) 0.80673(15) 0.2545(2) 0.0300(8) Uani 1 1 d D .
O9 O 0.46266(19) 0.90955(13) 0.54668(17) 0.0196(7) Uani 1 1 d . .
O10 O 0.44246(18) 0.80459(13) 0.53229(17) 0.0176(6) Uani 1 1 d . .
O11 O 0.59392(18) 0.84357(14) 0.61695(17) 0.0214(7) Uani 1 1 d . .
O12 O 0.4682(2) 0.80140(14) 0.6965(2) 0.0296(8) Uani 1 1 d . .
O13 O 0.48786(18) 0.57838(12) 0.47174(16) 0.0169(6) Uani 1 1 d . .
O14 O 0.47960(18) 0.68308(13) 0.48960(18) 0.0194(7) Uani 1 1 d . .
O15 O 0.57002(18) 0.64569(13) 0.41620(17) 0.0200(7) Uani 1 1 d . .
O16 O 0.69221(18) 0.67376(13) 0.57862(17) 0.0159(6) Uani 1 1 d . .
O17 O 0.78559(17) 0.77474(13) 0.43249(17) 0.0179(7) Uani 1 1 d . .
H17A H 0.7613 0.7425 0.4115 0.027 Uiso 1 1 d R U
H17B H 0.7784 0.7988 0.3949 0.027 Uiso 1 1 d R U
O18 O 0.60980(18) 0.77382(13) 0.51810(16) 0.0180(7) Uani 1 1 d . .
H18D H 0.6346 0.7415 0.5390 0.027 Uiso 1 1 d R U
H18E H 0.6175 0.7979 0.5561 0.027 Uiso 1 1 d R U
O19 O 0.99125(19) 0.70992(14) 0.34704(18) 0.0284(8) Uani 1 1 d G .
H19D H 0.9626 0.6931 0.3712 0.043 Uiso 1 1 d G U
H19E H 0.9746 0.7446 0.3397 0.043 Uiso 1 1 d G U
O20 O 0.40154(18) 0.70484(15) 0.60247(18) 0.0299(8) Uani 1 1 d G .
H20A H 0.4081 0.7406 0.6094 0.045 Uiso 1 1 d G U
H20B H 0.3666 0.6924 0.6239 0.045 Uiso 1 1 d G U
P1 P 0.85840(7) 0.63937(5) 0.47132(6) 0.0142(2) Uani 1 1 d . .
P2 P 0.90093(7) 0.85525(5) 0.36726(7) 0.0172(3) Uani 1 1 d . .
P3 P 0.49432(7) 0.84959(5) 0.58698(6) 0.0163(2) Uani 1 1 d . .
P4 P 0.53863(7) 0.63763(5) 0.47930(6) 0.0136(2) Uani 1 1 d . .
H12 H 0.473(4) 0.805(3) 0.742(4) 0.05(2) Uiso 1 1 d . .
H4A H 0.666(3) 0.665(2) 0.389(3) 0.043(17) Uiso 1 1 d D .
H8 H 0.921(4) 0.806(3) 0.2115(18) 0.05(2) Uiso 1 1 d D .
H16A H 0.734(3) 0.6514(19) 0.575(2) 0.014(12) Uiso 1 1 d . .

loop_
_atom_site_aniso_label
_atom_site_aniso_U_11
_atom_site_aniso_U_22
_atom_site_aniso_U_33
_atom_site_aniso_U_23
_atom_site_aniso_U_13
_atom_site_aniso_U_12
C1 0.0130(19) 0.014(2) 0.019(2) -0.0036(18) 0.0035(17) 0.0026(17)
C2 0.014(2) 0.023(2) 0.019(2) 0.0019(19) 0.0064(18) 0.0008(18)
C3 0.025(2) 0.029(3) 0.022(2) 0.005(2) 0.008(2) 0.004(2)
C4 0.015(2) 0.035(3) 0.029(3) 0.000(2) 0.001(2) 0.007(2)
C5 0.015(2) 0.033(3) 0.033(3) -0.002(2) 0.010(2) 0.001(2)
C6 0.021(2) 0.023(2) 0.020(2) -0.004(2) 0.0119(19) -0.0041(19)
C7 0.021(2) 0.028(3) 0.026(3) 0.004(2) 0.012(2) 0.000(2)
C8 0.019(2) 0.037(3) 0.034(3) 0.003(2) 0.017(2) 0.004(2)
C9 0.0141(19) 0.025(2) 0.013(2) -0.0019(18) 0.0080(17) -0.0016(17)
C10 0.016(2) 0.026(3) 0.024(2) -0.006(2) 0.0096(19) -0.0069(18)
C11 0.016(2) 0.048(3) 0.015(2) -0.001(2) 0.0092(18) -0.001(2)
C12 0.024(2) 0.020(2) 0.022(2) 0.004(2) 0.0118(19) -0.0022(19)
C13 0.025(2) 0.025(3) 0.028(3) -0.001(2) 0.007(2) -0.007(2)
C14 0.038(3) 0.032(3) 0.024(3) 0.002(2) 0.003(2) -0.010(2)
C15 0.062(4) 0.039(3) 0.030(3) -0.010(3) 0.026(3) -0.011(3)
C16 0.042(3) 0.028(3) 0.044(3) -0.006(3) 0.027(3) -0.005(2)
C17 0.029(2) 0.022(3) 0.030(3) 0.002(2) 0.016(2) -0.001(2)
C18 0.020(2) 0.037(3) 0.040(3) -0.004(3) 0.002(2) -0.005(2)
C19 0.030(3) 0.037(3) 0.050(4) -0.007(3) 0.018(3) 0.004(2)
C20 0.022(2) 0.024(3) 0.022(2) 0.002(2) 0.0114(19) -0.0007(19)
C21 0.023(2) 0.053(4) 0.031(3) 0.006(3) 0.017(2) 0.001(2)
C22 0.031(3) 0.043(3) 0.026(3) 0.011(2) 0.015(2) 0.004(2)
C23 0.026(2) 0.021(2) 0.016(2) -0.0004(19) 0.0062(19) 0.0064(19)
C24 0.031(2) 0.019(2) 0.031(3) 0.001(2) 0.018(2) 0.004(2)
C25 0.050(3) 0.026(3) 0.034(3) 0.003(2) 0.027(3) 0.005(2)
C26 0.071(4) 0.028(3) 0.024(3) 0.001(2) 0.020(3) 0.008(3)
C27 0.051(3) 0.025(3) 0.020(3) -0.003(2) -0.001(2) 0.006(2)
C28 0.027(2) 0.020(3) 0.025(3) -0.002(2) 0.005(2) 0.005(2)
C29 0.022(2) 0.035(3) 0.041(3) 0.001(3) 0.016(2) -0.002(2)
C30 0.020(2) 0.031(3) 0.040(3) 0.000(2) -0.001(2) 0.001(2)
C31 0.025(2) 0.025(3) 0.021(2) -0.001(2) 0.012(2) 0.002(2)
C32 0.043(3) 0.027(3) 0.025(3) -0.009(2) 0.017(2) -0.008(2)
C33 0.027(3) 0.070(4) 0.026(3) -0.008(3) 0.016(2) 0.002(3)
C34 0.0116(19) 0.013(2) 0.024(2) 0.0022(18) 0.0064(17) -0.0040(16)
C35 0.019(2) 0.019(2) 0.022(2) 0.0006(19) 0.0105(19) -0.0057(18)
C36 0.027(2) 0.029(3) 0.015(2) -0.001(2) 0.0067(19) -0.008(2)
C37 0.018(2) 0.033(3) 0.025(3) 0.001(2) 0.005(2) -0.008(2)
C38 0.014(2) 0.031(3) 0.038(3) 0.003(2) 0.010(2) -0.005(2)
C39 0.016(2) 0.015(2) 0.034(3) 0.002(2) 0.012(2) -0.0026(17)
C40 0.025(2) 0.032(3) 0.034(3) -0.009(2) 0.019(2) 0.000(2)
C41 0.023(2) 0.037(3) 0.039(3) -0.006(2) 0.019(2) -0.006(2)
C42 0.0109(18) 0.021(2) 0.017(2) -0.0051(18) 0.0071(17) -0.0029(17)
C43 0.018(2) 0.039(3) 0.021(2) -0.002(2) 0.0084(19) -0.001(2)
C44 0.0122(19) 0.026(3) 0.018(2) 0.0027(19) 0.0050(17) -0.0009(18)
C45 0.021(2) 0.037(3) 0.023(2) -0.011(2) 0.012(2) 0.002(2)
C46 0.022(2) 0.027(3) 0.028(3) -0.004(2) 0.007(2) 0.005(2)
C47 0.015(2) 0.035(3) 0.025(3) 0.001(2) 0.0037(19) 0.005(2)
C48 0.020(2) 0.028(3) 0.017(2) -0.004(2) 0.0026(19) -0.0017(19)
C49 0.0139(19) 0.018(2) 0.017(2) 0.0046(18) 0.0031(17) 0.0009(17)
C50 0.016(2) 0.016(2) 0.020(2) 0.0029(19) 0.0096(18) -0.0015(17)
C51 0.025(2) 0.025(3) 0.015(2) -0.002(2) 0.0081(19) -0.0051(19)
C52 0.031(2) 0.021(2) 0.017(2) -0.004(2) 0.014(2) -0.003(2)
C53 0.025(2) 0.024(3) 0.025(2) -0.002(2) 0.017(2) 0.002(2)
C54 0.016(2) 0.022(2) 0.021(2) 0.000(2) 0.0099(18) 0.0012(18)
C55 0.017(2) 0.024(3) 0.021(2) 0.002(2) 0.0073(18) 0.0022(18)
C56 0.023(2) 0.022(2) 0.026(2) 0.001(2) 0.015(2) 0.0024(19)
C57 0.038(3) 0.016(2) 0.020(2) 0.0019(19) 0.018(2) 0.005(2)
C58 0.023(2) 0.018(2) 0.013(2) -0.0010(18) 0.0025(18) 0.0055(18)
C59 0.020(2) 0.014(2) 0.018(2) -0.0024(18) 0.0073(18) 0.0056(17)
C60 0.019(2) 0.019(2) 0.016(2) 0.0004(19) 0.0071(18) 0.0049(18)
C61 0.018(2) 0.031(3) 0.015(2) -0.001(2) 0.0047(18) 0.0021(19)
C62 0.019(2) 0.029(3) 0.019(2) -0.002(2) -0.0027(19) 0.001(2)
C63 0.014(2) 0.034(3) 0.028(3) 0.003(2) 0.0058(19) -0.0044(19)
C64 0.019(2) 0.035(3) 0.017(2) 0.005(2) 0.0044(19) -0.001(2)
Cu1 0.0095(2) 0.0278(3) 0.0127(3) -0.0035(2) 0.0033(2) 0.0005(2)
Cu2 0.0099(2) 0.0271(3) 0.0121(3) 0.0030(2) 0.0032(2) -0.0005(2)
N1 0.0153(17) 0.028(2) 0.019(2) -0.0025(17) 0.0063(16) -0.0009(16)
N2 0.0138(16) 0.021(2) 0.0134(18) 0.0000(15) 0.0061(14) -0.0022(15)
N3 0.0153(17) 0.019(2) 0.0136(18) 0.0004(15) 0.0054(15) 0.0026(15)
N4 0.0147(17) 0.023(2) 0.0142(18) 0.0033(16) 0.0023(15) -0.0015(15)
O1 0.0130(14) 0.0175(16) 0.0150(15) -0.0016(13) 0.0032(12) -0.0002(12)
O2 0.0133(14) 0.0221(17) 0.0178(16) -0.0015(13) 0.0048(12) 0.0000(12)
O3 0.0174(14) 0.0224(17) 0.0178(16) -0.0012(13) 0.0093(13) 0.0020(12)
O4 0.0108(14) 0.0245(17) 0.0173(16) 0.0039(13) 0.0055(12) 0.0000(12)
O5 0.0183(14) 0.0211(17) 0.0207(16) 0.0004(13) 0.0117(13) -0.0026(13)
O6 0.0128(13) 0.0228(17) 0.0158(15) 0.0029(13) 0.0063(12) 0.0007(12)
O7 0.0123(14) 0.0260(18) 0.0265(17) 0.0048(14) 0.0072(13) -0.0008(13)
O8 0.044(2) 0.027(2) 0.025(2) -0.0020(16) 0.0200(17) 0.0003(16)
O9 0.0197(15) 0.0202(17) 0.0197(16) -0.0010(13) 0.0085(13) 0.0017(13)
O10 0.0121(13) 0.0232(17) 0.0188(16) -0.0046(13) 0.0073(12) -0.0038(12)
O11 0.0111(14) 0.0292(18) 0.0201(16) -0.0046(14) 0.0019(12) 0.0004(13)
O12 0.047(2) 0.0242(19) 0.0245(19) -0.0032(16) 0.0208(17) -0.0047(16)
O13 0.0155(14) 0.0193(16) 0.0161(15) 0.0017(13) 0.0062(12) -0.0013(12)
O14 0.0124(14) 0.0195(17) 0.0272(17) 0.0023(14) 0.0087(13) 0.0036(12)
O15 0.0157(14) 0.0266(18) 0.0189(16) 0.0018(14) 0.0081(13) -0.0033(13)
O16 0.0071(13) 0.0213(17) 0.0203(16) -0.0005(13) 0.0063(12) 0.0008(12)
O17 0.0114(13) 0.0240(17) 0.0180(16) 0.0000(13) 0.0052(12) 0.0001(12)
O18 0.0123(13) 0.0241(17) 0.0162(15) 0.0016(13) 0.0040(12) 0.0012(12)
O19 0.0365(18) 0.0271(19) 0.0307(19) -0.0021(16) 0.0231(16) -0.0007(15)
O20 0.0323(18) 0.030(2) 0.0307(19) 0.0043(16) 0.0162(16) -0.0032(15)
P1 0.0103(5) 0.0189(6) 0.0144(5) -0.0005(5) 0.0058(4) -0.0003(4)
P2 0.0116(5) 0.0216(6) 0.0190(6) 0.0017(5) 0.0064(4) -0.0011(4)
P3 0.0124(5) 0.0204(6) 0.0166(6) -0.0032(5) 0.0060(4) -0.0006(4)
P4 0.0099(5) 0.0156(6) 0.0140(5) 0.0010(4) 0.0033(4) -0.0007(4)

loop_
_atom_type_symbol
_atom_type_description
_atom_type_scat_dispersion_real
_atom_type_scat_dispersion_imag
_atom_type_scat_source
C C 0.0033 0.0016 'International Tables Vol C Tables 4.2.6.8 and 6.1.1.4'
H H 0.0000 0.0000 'International Tables Vol C Tables 4.2.6.8 and 6.1.1.4'
Cu Cu 0.3201 1.2651 'International Tables Vol C Tables 4.2.6.8 and 6.1.1.4'
N N 0.0061 0.0033 'International Tables Vol C Tables 4.2.6.8 and 6.1.1.4'
O O 0.0106 0.0060 'International Tables Vol C Tables 4.2.6.8 and 6.1.1.4'
P P 0.1023 0.0942 'International Tables Vol C Tables 4.2.6.8 and 6.1.1.4'

loop_
_geom_angle_atom_site_label_1
_geom_angle_atom_site_label_2
_geom_angle_atom_site_label_3
_geom_angle
C2 C1 O1 118.8(4)
C2 C1 C6 122.3(4)
O1 C1 C6 118.8(4)
C1 C2 C3 117.8(4)
C1 C2 C7 121.2(4)
C3 C2 C7 121.0(4)
C4 C3 C2 121.4(4)
C4 C3 H3 119.3
C2 C3 H3 119.3
C3 C4 C5 119.3(4)
C3 C4 H4 120.3
C5 C4 H4 120.3
C6 C5 C4 121.8(4)
C6 C5 H5 119.1
C4 C5 H5 119.1
C5 C6 C1 117.3(4)
C5 C6 C8 122.2(4)
C1 C6 C8 120.4(4)
C2 C7 H7A 109.5
C2 C7 H7B 109.5
H7A C7 H7B 109.5
C2 C7 H7C 109.5
H7A C7 H7C 109.5
H7B C7 H7C 109.5
C6 C8 H8A 109.5
C6 C8 H8B 109.5
H8A C8 H8B 109.5
C6 C8 H8C 109.5
H8A C8 H8C 109.5
H8B C8 H8C 109.5
O4 C9 C10 111.0(3)
O4 C9 C11 106.9(3)
C10 C9 C11 110.3(4)
O4 C9 P1 104.5(3)
C10 C9 P1 113.0(3)
C11 C9 P1 110.8(3)
C9 C10 H10A 109.5
C9 C10 H10B 109.5
H10A C10 H10B 109.5
C9 C10 H10C 109.5
H10A C10 H10C 109.5
H10B C10 H10C 109.5
C9 C11 H11A 109.5
C9 C11 H11B 109.5
H11A C11 H11B 109.5
C9 C11 H11C 109.5
H11A C11 H11C 109.5
H11B C11 H11C 109.5
C13 C12 C17 122.9(4)
C13 C12 O5 118.8(4)
C17 C12 O5 118.2(4)
C14 C13 C12 117.4(5)
C14 C13 C18 121.6(5)
C12 C13 C18 121.0(4)
C13 C14 C15 121.4(5)
C13 C14 H14 119.3
C15 C14 H14 119.3
C16 C15 C14 119.9(5)
C16 C15 H15 120.1
C14 C15 H15 120.1
C15 C16 C17 121.2(5)
C15 C16 H16 119.4
C17 C16 H16 119.4
C12 C17 C16 117.1(5)
C12 C17 C19 120.9(4)
C16 C17 C19 122.0(5)
C13 C18 H18A 109.5
C13 C18 H18B 109.5
H18A C18 H18B 109.5
C13 C18 H18C 109.5
H18A C18 H18C 109.5
H18B C18 H18C 109.5
C17 C19 H19A 109.5
C17 C19 H19B 109.5
H19A C19 H19B 109.5
C17 C19 H19C 109.5
H19A C19 H19C 109.5
H19B C19 H19C 109.5
O8 C20 C22 110.6(4)
O8 C20 C21 110.0(4)
C22 C20 C21 110.9(4)
O8 C20 P2 102.3(3)
C22 C20 P2 110.9(3)
C21 C20 P2 111.8(3)
C20 C21 H21A 109.5
C20 C21 H21B 109.5
H21A C21 H21B 109.5
C20 C21 H21C 109.5
H21A C21 H21C 109.5
H21B C21 H21C 109.5
C20 C22 H22A 109.5
C20 C22 H22B 109.5
H22A C22 H22B 109.5
C20 C22 H22C 109.5
H22A C22 H22C 109.5
H22B C22 H22C 109.5
C28 C23 C24 123.3(4)
C28 C23 O9 118.2(4)
C24 C23 O9 118.4(4)
C23 C24 C25 116.6(5)
C23 C24 C29 122.7(4)
C25 C24 C29 120.7(4)
C26 C25 C24 121.3(5)
C26 C25 H25 119.4
C24 C25 H25 119.4
C27 C26 C25 120.2(5)
C27 C26 H26 119.9
C25 C26 H26 119.9
C26 C27 C28 121.4(5)
C26 C27 H27 119.3
C28 C27 H27 119.3
C23 C28 C27 117.3(5)
C23 C28 C30 121.3(4)
C27 C28 C30 121.3(5)
C24 C29 H29A 109.5
C24 C29 H29B 109.5
H29A C29 H29B 109.5
C24 C29 H29C 109.5
H29A C29 H29C 109.5
H29B C29 H29C 109.5
C28 C30 H30A 109.5
C28 C30 H30B 109.5
H30A C30 H30B 109.5
C28 C30 H30C 109.5
H30A C30 H30C 109.5
H30B C30 H30C 109.5
O12 C31 C32 110.3(4)
O12 C31 C33 109.1(4)
C32 C31 C33 111.8(4)
O12 C31 P3 102.0(3)
C32 C31 P3 110.8(3)
C33 C31 P3 112.4(3)
C31 C32 H32A 109.5
C31 C32 H32B 109.5
H32A C32 H32B 109.5
C31 C32 H32C 109.5
H32A C32 H32C 109.5
H32B C32 H32C 109.5
C31 C33 H33A 109.5
C31 C33 H33B 109.5
H33A C33 H33B 109.5
C31 C33 H33C 109.5
H33A C33 H33C 109.5
H33B C33 H33C 109.5
C35 C34 C39 122.5(4)
C35 C34 O13 118.8(4)
C39 C34 O13 118.4(4)
C34 C35 C36 117.6(4)
C34 C35 C40 120.7(4)
C36 C35 C40 121.7(4)
C37 C36 C35 121.3(4)
C37 C36 H36 119.3
C35 C36 H36 119.3
C36 C37 C38 119.6(4)
C36 C37 H37 120.2
C38 C37 H37 120.2
C37 C38 C39 121.4(4)
C37 C38 H38 119.3
C39 C38 H38 119.3
C38 C39 C34 117.1(4)
C38 C39 C41 120.9(4)
C34 C39 C41 121.8(4)
C35 C40 H40A 109.5
C35 C40 H40B 109.5
H40A C40 H40B 109.5
C35 C40 H40C 109.5
H40A C40 H40C 109.5
H40B C40 H40C 109.5
C39 C41 H41A 109.5
C39 C41 H41B 109.5
H41A C41 H41B 109.5
C39 C41 H41C 109.5
H41A C41 H41C 109.5
H41B C41 H41C 109.5
O16 C42 C44 111.3(3)
O16 C42 C43 106.4(3)
C44 C42 C43 110.2(4)
O16 C42 P4 104.5(3)
C44 C42 P4 113.3(3)
C43 C42 P4 110.8(3)
C42 C43 H43A 109.5
C42 C43 H43B 109.5
H43A C43 H43B 109.5
C42 C43 H43C 109.5
H43A C43 H43C 109.5
H43B C43 H43C 109.5
C42 C44 H44A 109.5
C42 C44 H44B 109.5
H44A C44 H44B 109.5
C42 C44 H44C 109.5
H44A C44 H44C 109.5
H44B C44 H44C 109.5
N1 C45 C46 121.0(4)
N1 C45 H45 119.5
C46 C45 H45 119.5
C45 C46 C47 119.6(4)
C45 C46 H46 120.2
C47 C46 H46 120.2
C46 C47 C48 119.3(4)
C46 C47 H47 120.4
C48 C47 H47 120.4
C49 C48 C47 118.9(4)
C49 C48 H48 120.6
C47 C48 H48 120.6
N1 C49 C48 120.7(4)
N1 C49 C50 114.7(4)
C48 C49 C50 124.5(4)
N2 C50 C51 121.6(4)
N2 C50 C49 114.2(4)
C51 C50 C49 124.2(4)
C50 C51 C52 119.2(4)
C50 C51 H51 120.4
C52 C51 H51 120.4
C53 C52 C51 119.2(4)
C53 C52 H52 120.4
C51 C52 H52 120.4
C54 C53 C52 118.3(4)
C54 C53 H53 120.8
C52 C53 H53 120.8
N2 C54 C53 122.8(4)
N2 C54 H54 118.6
C53 C54 H54 118.6
N3 C55 C56 122.0(4)
N3 C55 H55 119.0
C56 C55 H55 119.0
C55 C56 C57 119.0(4)
C55 C56 H56 120.5
C57 C56 H56 120.5
C58 C57 C56 119.6(4)
C58 C57 H57 120.2
C56 C57 H57 120.2
C57 C58 C59 118.6(4)
C57 C58 H58 120.7
C59 C58 H58 120.7
N3 C59 C58 121.9(4)
N3 C59 C60 113.6(4)
C58 C59 C60 124.4(4)
N4 C60 C61 121.5(4)
N4 C60 C59 114.3(4)
C61 C60 C59 124.3(4)
C62 C61 C60 119.2(4)
C62 C61 H61 120.4
C60 C61 H61 120.4
C61 C62 C63 119.3(4)
C61 C62 H62 120.4
C63 C62 H62 120.4
C64 C63 C62 118.3(4)
C64 C63 H63 120.8
C62 C63 H63 120.8
N4 C64 C63 122.0(4)
N4 C64 H64 119.0
C63 C64 H64 119.0
O17 Cu1 N1 174.59(14)
O17 Cu1 N2 93.83(13)
N1 Cu1 N2 80.77(14)
O17 Cu1 O2 92.63(12)
N1 Cu1 O2 91.33(14)
N2 Cu1 O2 133.69(14)
O17 Cu1 O6 92.52(12)
N1 Cu1 O6 90.37(14)
N2 Cu1 O6 124.79(14)
O2 Cu1 O6 100.62(12)
N4 Cu2 O18 174.11(14)
N4 Cu2 N3 80.46(14)
O18 Cu2 N3 93.69(13)
N4 Cu2 O10 90.40(13)
O18 Cu2 O10 92.80(12)
N3 Cu2 O10 129.53(14)
N4 Cu2 O14 91.50(14)
O18 Cu2 O14 92.86(12)
N3 Cu2 O14 130.21(14)
O10 Cu2 O14 99.31(12)
C49 N1 C45 120.5(4)
C49 N1 Cu1 115.9(3)
C45 N1 Cu1 123.6(3)
C54 N2 C50 118.9(4)
C54 N2 Cu1 126.8(3)
C50 N2 Cu1 114.3(3)
C55 N3 C59 118.9(4)
C55 N3 Cu2 126.3(3)
C59 N3 Cu2 114.8(3)
C60 N4 C64 119.7(4)
C60 N4 Cu2 116.8(3)
C64 N4 Cu2 123.5(3)
C1 O1 P1 122.2(3)
P1 O2 Cu1 122.45(17)
C9 O4 H4A 113(4)
C12 O5 P2 122.0(3)
P2 O6 Cu1 126.68(16)
C20 O8 H8 112(5)
C23 O9 P3 121.3(3)
P3 O10 Cu2 125.80(16)
C31 O12 H12 106(5)
C34 O13 P4 120.0(3)
P4 O14 Cu2 123.35(17)
C42 O16 H16A 91(3)
Cu1 O17 H17A 110.8
Cu1 O17 H17B 110.3
H17A O17 H17B 108.2
Cu2 O18 H18D 111.1
Cu2 O18 H18E 110.6
H18D O18 H18E 107.9
H19D O19 H19E 109.4
H20A O20 H20B 109.5
O3 P1 O2 115.75(18)
O3 P1 O1 112.13(17)
O2 P1 O1 108.85(16)
O3 P1 C9 111.36(18)
O2 P1 C9 108.61(18)
O1 P1 C9 98.78(18)
O7 P2 O6 114.61(17)
O7 P2 O5 111.56(17)
O6 P2 O5 109.77(17)
O7 P2 C20 112.3(2)
O6 P2 C20 109.55(19)
O5 P2 C20 97.73(19)
O11 P3 O10 115.11(17)
O11 P3 O9 111.29(18)
O10 P3 O9 108.90(17)
O11 P3 C31 111.7(2)
O10 P3 C31 110.0(2)
O9 P3 C31 98.70(19)
O15 P4 O14 116.33(18)
O15 P4 O13 111.47(17)
O14 P4 O13 108.44(16)
O15 P4 C42 111.49(18)
O14 P4 C42 108.53(18)
O13 P4 C42 99.16(18)

loop_
_geom_bond_atom_site_label_1
_geom_bond_atom_site_label_2
_geom_bond_distance
C1 C2 1.392(6)
C1 O1 1.398(5)
C1 C6 1.400(6)
C2 C3 1.394(6)
C2 C7 1.502(6)
C3 C4 1.371(6)
C3 H3 0.9500
C4 C5 1.391(7)
C4 H4 0.9500
C5 C6 1.385(6)
C5 H5 0.9500
C6 C8 1.491(6)
C7 H7A 0.9800
C7 H7B 0.9800
C7 H7C 0.9800
C8 H8A 0.9800
C8 H8B 0.9800
C8 H8C 0.9800
C9 O4 1.455(5)
C9 C10 1.515(6)
C9 C11 1.532(6)
C9 P1 1.838(4)
C10 H10A 0.9800
C10 H10B 0.9800
C10 H10C 0.9800
C11 H11A 0.9800
C11 H11B 0.9800
C11 H11C 0.9800
C12 C13 1.390(6)
C12 C17 1.397(6)
C12 O5 1.404(5)
C13 C14 1.384(7)
C13 C18 1.517(7)
C14 C15 1.387(8)
C14 H14 0.9500
C15 C16 1.372(8)
C15 H15 0.9500
C16 C17 1.399(7)
C16 H16 0.9500
C17 C19 1.506(7)
C18 H18A 0.9800
C18 H18B 0.9800
C18 H18C 0.9800
C19 H19A 0.9800
C19 H19B 0.9800
C19 H19C 0.9800
C20 O8 1.431(6)
C20 C22 1.518(7)
C20 C21 1.530(6)
C20 P2 1.828(5)
C21 H21A 0.9800
C21 H21B 0.9800
C21 H21C 0.9800
C22 H22A 0.9800
C22 H22B 0.9800
C22 H22C 0.9800
C23 C28 1.388(6)
C23 C24 1.397(6)
C23 O9 1.401(5)
C24 C25 1.398(7)
C24 C29 1.503(7)
C25 C26 1.382(8)
C25 H25 0.9500
C26 C27 1.367(8)
C26 H26 0.9500
C27 C28 1.392(7)
C27 H27 0.9500
C28 C30 1.506(7)
C29 H29A 0.9800
C29 H29B 0.9800
C29 H29C 0.9800
C30 H30A 0.9800
C30 H30B 0.9800
C30 H30C 0.9800
C31 O12 1.434(6)
C31 C32 1.518(7)
C31 C33 1.519(6)
C31 P3 1.832(5)
C32 H32A 0.9800
C32 H32B 0.9800
C32 H32C 0.9800
C33 H33A 0.9800
C33 H33B 0.9800
C33 H33C 0.9800
C34 C35 1.391(6)
C34 C39 1.397(6)
C34 O13 1.402(5)
C35 C36 1.398(6)
C35 C40 1.497(6)
C36 C37 1.375(6)
C36 H36 0.9500
C37 C38 1.387(7)
C37 H37 0.9500
C38 C39 1.395(6)
C38 H38 0.9500
C39 C41 1.496(7)
C40 H40A 0.9800
C40 H40B 0.9800
C40 H40C 0.9800
C41 H41A 0.9800
C41 H41B 0.9800
C41 H41C 0.9800
C42 O16 1.473(5)
C42 C44 1.503(6)
C42 C43 1.526(6)
C42 P4 1.832(4)
C43 H43A 0.9800
C43 H43B 0.9800
C43 H43C 0.9800
C44 H44A 0.9800
C44 H44B 0.9800
C44 H44C 0.9800
C45 N1 1.344(6)
C45 C46 1.374(6)
C45 H45 0.9500
C46 C47 1.376(7)
C46 H46 0.9500
C47 C48 1.392(6)
C47 H47 0.9500
C48 C49 1.387(6)
C48 H48 0.9500
C49 N1 1.344(6)
C49 C50 1.477(6)
C50 N2 1.354(5)
C50 C51 1.377(6)
C51 C52 1.393(6)
C51 H51 0.9500
C52 C53 1.388(6)
C52 H52 0.9500
C53 C54 1.379(6)
C53 H53 0.9500
C54 N2 1.341(5)
C54 H54 0.9500
C55 N3 1.350(5)
C55 C56 1.377(6)
C55 H55 0.9500
C56 C57 1.390(6)
C56 H56 0.9500
C57 C58 1.382(6)
C57 H57 0.9500
C58 C59 1.388(6)
C58 H58 0.9500
C59 N3 1.354(5)
C59 C60 1.485(6)
C60 N4 1.334(5)
C60 C61 1.387(6)
C61 C62 1.383(6)
C61 H61 0.9500
C62 C63 1.392(7)
C62 H62 0.9500
C63 C64 1.384(6)
C63 H63 0.9500
C64 N4 1.346(6)
C64 H64 0.9500
Cu1 O17 1.979(3)
Cu1 N1 1.980(4)
Cu1 N2 2.023(4)
Cu1 O2 2.058(3)
Cu1 O6 2.073(3)
Cu2 N4 1.972(3)
Cu2 O18 1.987(3)
Cu2 N3 2.018(4)
Cu2 O10 2.062(3)
Cu2 O14 2.069(3)
O1 P1 1.626(3)
O2 P1 1.513(3)
O3 P1 1.492(3)
O4 H4A 0.83(2)
O5 P2 1.614(3)
O6 P2 1.513(3)
O7 P2 1.497(3)
O8 H8 0.82(2)
O9 P3 1.617(3)
O10 P3 1.507(3)
O11 P3 1.501(3)
O12 H12 0.84(6)
O13 P4 1.623(3)
O14 P4 1.515(3)
O15 P4 1.482(3)
O16 H16A 0.89(5)
O17 H17A 0.8888
O17 H17B 0.8882
O18 H18D 0.8931
O18 H18E 0.8921
O19 H19D 0.8702
O19 H19E 0.8705
O20 H20A 0.8695
O20 H20B 0.8699

loop_
_geom_hbond_atom_site_label_D
_geom_hbond_atom_site_label_H
_geom_hbond_atom_site_label_A
_geom_hbond_distance_DH
_geom_hbond_distance_HA
_geom_hbond_distance_DA
_geom_hbond_angle_DHA
_geom_hbond_site_symmetry_A
C47 H47 O8 0.95 2.58 3.410(6) 146.2 4_676
C51 H51 O4 0.95 2.65 3.588(5) 169.3 4_676
C54 H54 O17 0.95 2.56 3.093(5) 115.4 .
C55 H55 O17 0.95 2.65 3.397(5) 136.2 .
C55 H55 O18 0.95 2.55 3.080(5) 115.3 .
C58 H58 O16 0.95 2.64 3.580(5) 169.1 4_575
C61 H61 O16 0.95 2.42 3.351(6) 166.1 4_575
C63 H63 O19 0.95 2.62 3.488(5) 152.3 1_455
O17 H17A O4 0.89 1.95 2.837(4) 175.9 .
O17 H17B O7 0.89 1.75 2.603(4) 160.7 .
O18 H18D O16 0.89 1.88 2.773(4) 175.6 .
O18 H18E O11 0.89 1.74 2.597(4) 160.9 .
O19 H19D O2 0.87 2.10 2.902(4) 153.7 .
O19 H19E O6 0.87 2.30 2.949(4) 131.0 .
O19 H19E O8 0.87 2.12 2.871(5) 143.9 .
O20 H20A O10 0.87 2.33 2.938(4) 127.1 .
O20 H20A O12 0.87 2.13 2.867(5) 141.7 .
O20 H20B O8 0.87 2.28 2.790(5) 117.5 4_576
O12 H12 O19 0.84(6) 1.92(6) 2.737(5) 164(6) 4_576
O4 H4A O15 0.83(2) 1.88(2) 2.707(4) 172(6) .
O8 H8 O20 0.82(2) 1.98(3) 2.79(2) 169(6) 4_675
O16 H16A O3 0.89(5) 1.94(5) 2.691(4) 141(4) .

loop_
_geom_torsion_atom_site_label_1
_geom_torsion_atom_site_label_2
_geom_torsion_atom_site_label_3
_geom_torsion_atom_site_label_4
_geom_torsion
O1 C1 C2 C3 179.5(4)
C6 C1 C2 C3 3.7(7)
O1 C1 C2 C7 -0.6(6)
C6 C1 C2 C7 -176.5(4)
C1 C2 C3 C4 -0.7(7)
C7 C2 C3 C4 179.5(5)
C2 C3 C4 C5 -2.0(8)
C3 C4 C5 C6 1.8(8)
C4 C5 C6 C1 1.1(7)
C4 C5 C6 C8 -175.4(5)
C2 C1 C6 C5 -3.9(7)
O1 C1 C6 C5 -179.7(4)
C2 C1 C6 C8 172.6(4)
O1 C1 C6 C8 -3.2(6)
C17 C12 C13 C14 3.2(7)
O5 C12 C13 C14 178.7(4)
C17 C12 C13 C18 -175.5(5)
O5 C12 C13 C18 0.0(7)
C12 C13 C14 C15 -0.6(8)
C18 C13 C14 C15 178.1(5)
C13 C14 C15 C16 -1.2(8)
C14 C15 C16 C17 0.5(8)
C13 C12 C17 C16 -3.8(7)
O5 C12 C17 C16 -179.3(4)
C13 C12 C17 C19 174.9(5)
O5 C12 C17 C19 -0.6(7)
C15 C16 C17 C12 1.9(8)
C15 C16 C17 C19 -176.9(5)
C28 C23 C24 C25 -0.6(7)
O9 C23 C24 C25 -177.3(4)
C28 C23 C24 C29 177.9(5)
O9 C23 C24 C29 1.2(7)
C23 C24 C25 C26 0.4(7)
C29 C24 C25 C26 -178.1(5)
C24 C25 C26 C27 0.2(8)
C25 C26 C27 C28 -0.7(8)
C24 C23 C28 C27 0.1(7)
O9 C23 C28 C27 176.9(4)
C24 C23 C28 C30 -177.1(5)
O9 C23 C28 C30 -0.4(7)
C26 C27 C28 C23 0.5(8)
C26 C27 C28 C30 177.8(5)
C39 C34 C35 C36 7.4(7)
O13 C34 C35 C36 -178.8(4)
C39 C34 C35 C40 -172.2(4)
O13 C34 C35 C40 1.7(6)
C34 C35 C36 C37 -1.3(7)
C40 C35 C36 C37 178.3(5)
C35 C36 C37 C38 -3.5(7)
C36 C37 C38 C39 2.5(8)
C37 C38 C39 C34 3.2(7)
C37 C38 C39 C41 -172.5(5)
C35 C34 C39 C38 -8.3(7)
O13 C34 C39 C38 177.8(4)
C35 C34 C39 C41 167.4(4)
O13 C34 C39 C41 -6.5(6)
N1 C45 C46 C47 -0.5(8)
C45 C46 C47 C48 -0.7(8)
C46 C47 C48 C49 0.6(7)
C47 C48 C49 N1 0.8(7)
C47 C48 C49 C50 178.8(4)
N1 C49 C50 N2 1.1(6)
C48 C49 C50 N2 -177.0(4)
N1 C49 C50 C51 -179.7(4)
C48 C49 C50 C51 2.2(7)
N2 C50 C51 C52 0.3(7)
C49 C50 C51 C52 -178.9(4)
C50 C51 C52 C53 0.1(7)
C51 C52 C53 C54 -0.7(7)
C52 C53 C54 N2 0.9(7)
N3 C55 C56 C57 -0.2(7)
C55 C56 C57 C58 1.0(7)
C56 C57 C58 C59 -1.2(6)
C57 C58 C59 N3 0.5(6)
C57 C58 C59 C60 -179.2(4)
N3 C59 C60 N4 2.9(5)
C58 C59 C60 N4 -177.4(4)
N3 C59 C60 C61 -176.9(4)
C58 C59 C60 C61 2.9(7)
N4 C60 C61 C62 -1.1(7)
C59 C60 C61 C62 178.7(4)
C60 C61 C62 C63 2.4(7)
C61 C62 C63 C64 -2.0(7)
C62 C63 C64 N4 0.3(8)
C48 C49 N1 C45 -2.1(7)
C50 C49 N1 C45 179.7(4)
C48 C49 N1 Cu1 175.6(3)
C50 C49 N1 Cu1 -2.6(5)
C46 C45 N1 C49 1.9(7)
C46 C45 N1 Cu1 -175.6(4)
C53 C54 N2 C50 -0.5(7)
C53 C54 N2 Cu1 177.5(3)
C51 C50 N2 C54 -0.1(6)
C49 C50 N2 C54 179.1(4)
C51 C50 N2 Cu1 -178.4(3)
C49 C50 N2 Cu1 0.8(5)
C56 C55 N3 C59 -0.5(7)
C56 C55 N3 Cu2 -179.9(3)
C58 C59 N3 C55 0.3(6)
C60 C59 N3 C55 -179.9(4)
C58 C59 N3 Cu2 179.7(3)
C60 C59 N3 Cu2 -0.5(5)
C61 C60 N4 C64 -0.7(7)
C59 C60 N4 C64 179.6(4)
C61 C60 N4 Cu2 175.8(3)
C59 C60 N4 Cu2 -4.0(5)
C63 C64 N4 C60 1.0(7)
C63 C64 N4 Cu2 -175.2(4)
C2 C1 O1 P1 89.9(4)
C6 C1 O1 P1 -94.1(4)
C13 C12 O5 P2 92.9(4)
C17 C12 O5 P2 -91.4(5)
C28 C23 O9 P3 95.0(4)
C24 C23 O9 P3 -88.1(5)
C35 C34 O13 P4 92.9(4)
C39 C34 O13 P4 -93.0(4)
Cu1 O2 P1 O3 -21.1(3)
Cu1 O2 P1 O1 -148.49(17)
Cu1 O2 P1 C9 104.9(2)
C1 O1 P1 O3 -63.6(3)
C1 O1 P1 O2 65.8(3)
C1 O1 P1 C9 179.0(3)
O4 C9 P1 O3 52.2(3)
C10 C9 P1 O3 -68.6(3)
C11 C9 P1 O3 166.9(3)
O4 C9 P1 O2 -76.4(3)
C10 C9 P1 O2 162.8(3)
C11 C9 P1 O2 38.3(4)
O4 C9 P1 O1 170.2(2)
C10 C9 P1 O1 49.4(3)
C11 C9 P1 O1 -75.1(3)
Cu1 O6 P2 O7 -30.4(3)
Cu1 O6 P2 O5 96.1(2)
Cu1 O6 P2 C20 -157.7(2)
C12 O5 P2 O7 75.8(3)
C12 O5 P2 O6 -52.3(3)
C12 O5 P2 C20 -166.4(3)
O8 C20 P2 O7 -70.2(3)
C22 C20 P2 O7 47.8(4)
C21 C20 P2 O7 172.1(3)
O8 C20 P2 O6 58.3(3)
C22 C20 P2 O6 176.4(3)
C21 C20 P2 O6 -59.3(4)
O8 C20 P2 O5 172.6(3)
C22 C20 P2 O5 -69.4(4)
C21 C20 P2 O5 54.9(4)
Cu2 O10 P3 O11 -34.4(3)
Cu2 O10 P3 O9 91.4(2)
Cu2 O10 P3 C31 -161.5(2)
C23 O9 P3 O11 80.3(3)
C23 O9 P3 O10 -47.6(3)
C23 O9 P3 C31 -162.3(3)
O12 C31 P3 O11 -71.5(3)
C32 C31 P3 O11 45.9(4)
C33 C31 P3 O11 171.8(4)
O12 C31 P3 O10 57.5(3)
C32 C31 P3 O10 174.9(3)
C33 C31 P3 O10 -59.2(4)
O12 C31 P3 O9 171.4(3)
C32 C31 P3 O9 -71.2(4)
C33 C31 P3 O9 54.7(4)
Cu2 O14 P4 O15 -24.5(3)
Cu2 O14 P4 O13 -151.09(18)
Cu2 O14 P4 C42 102.1(2)
C34 O13 P4 O15 -64.3(3)
C34 O13 P4 O14 65.0(3)
C34 O13 P4 C42 178.2(3)
O16 C42 P4 O15 53.1(3)
C44 C42 P4 O15 -68.2(3)
C43 C42 P4 O15 167.3(3)
O16 C42 P4 O14 -76.3(3)
C44 C42 P4 O14 162.4(3)
C43 C42 P4 O14 37.9(4)
O16 C42 P4 O13 170.6(2)
C44 C42 P4 O13 49.3(3)
C43 C42 P4 O13 -75.1(3)
